data_4314416
loop_
_publ_author_name
'Chong-Qing Wan'
'Liang Zhao'
'Thomas C. W. Mak'

_publ_section_title
;
 Dipyrazinyl Sulfoxide Complexes of Silver(I), Zinc(II), and Cadmium(II):
 Ligation Modes and Anion Tuning
;
_journal_name_full 'Inorganic Chemistry'
_journal_page_first 97
_journal_page_last 107
_journal_paper_doi 10.1021/ic901521j
_journal_volume 49
_journal_year 2010
_chemical_formula_sum 'C8 H6 Ag1.5 Cl1.5 N4 O7 S'
_chemical_formula_weight 517.21
_chemical_name_systematic
; 
 ? 
;
_space_group_IT_number 62
_symmetry_cell_setting orthorhombic
_symmetry_space_group_name_Hall '-P 2ac 2n'
_symmetry_space_group_name_H-M 'P n m a'
_atom_sites_solution_hydrogens geom
_atom_sites_solution_primary direct
_atom_sites_solution_secondary difmap
_audit_creation_method SHELXL-97
_cell_angle_alpha 90.00
_cell_angle_beta 90.00
_cell_angle_gamma 90.00
_cell_formula_units_Z 8
_cell_length_a 7.956(3)
_cell_length_b 25.251(10)
_cell_length_c 14.359(6)
_cell_measurement_temperature 273(2)
_cell_volume 2885(2)
_computing_cell_refinement 'Bruker SMART'
_computing_data_collection 'Bruker SMART'
_computing_data_reduction 'Bruker SAINT'
_computing_molecular_graphics 'Bruker SHELXTL'
_computing_publication_material 'Bruker SHELXTL'
_computing_structure_refinement 'SHELXL-97 (Sheldrick, 1997)'
_computing_structure_solution 'SHELXS-97 (Sheldrick, 1990)'
_diffrn_ambient_temperature 273(2)
_diffrn_measured_fraction_theta_full 0.997
_diffrn_measured_fraction_theta_max 0.997
_diffrn_radiation_monochromator graphite
_diffrn_radiation_source 'fine-focus sealed tube'
_diffrn_radiation_type MoK\a
_diffrn_radiation_wavelength 0.71073
_diffrn_reflns_av_R_equivalents 0.0390
_diffrn_reflns_av_sigmaI/netI 0.0290
_diffrn_reflns_limit_h_max 10
_diffrn_reflns_limit_h_min -5
_diffrn_reflns_limit_k_max 32
_diffrn_reflns_limit_k_min -33
_diffrn_reflns_limit_l_max 18
_diffrn_reflns_limit_l_min -19
_diffrn_reflns_number 18987
_diffrn_reflns_theta_full 28.36
_diffrn_reflns_theta_max 28.36
_diffrn_reflns_theta_min 1.61
_exptl_absorpt_coefficient_mu 2.521
_exptl_absorpt_correction_T_max 1.00000
_exptl_absorpt_correction_T_min 0.840867
_exptl_absorpt_correction_type multi-scan
_exptl_absorpt_process_details sadabs
_exptl_crystal_colour colorless
_exptl_crystal_density_diffrn 2.382
_exptl_crystal_density_method 'not measured'
_exptl_crystal_description block
_exptl_crystal_F_000 2000
_exptl_crystal_size_max 0.42
_exptl_crystal_size_mid 0.21
_exptl_crystal_size_min 0.16
_refine_diff_density_max 1.539
_refine_diff_density_min -0.684
_refine_diff_density_rms 0.122
_refine_ls_extinction_method none
_refine_ls_goodness_of_fit_ref 1.061
_refine_ls_hydrogen_treatment constr
_refine_ls_matrix_type full
_refine_ls_number_parameters 214
_refine_ls_number_reflns 3685
_refine_ls_number_restraints 0
_refine_ls_restrained_S_all 1.061
_refine_ls_R_factor_all 0.0520
_refine_ls_R_factor_gt 0.0410
_refine_ls_shift/su_max 0.001
_refine_ls_shift/su_mean 0.000
_refine_ls_structure_factor_coef Fsqd
_refine_ls_weighting_details 'calc w=1/[\s^2^(Fo^2^)+(0.0498P)^2^+6.5611P] where P=(Fo^2^+2Fc^2^)/3'
_refine_ls_weighting_scheme calc
_refine_ls_wR_factor_gt 0.1016
_refine_ls_wR_factor_ref 0.1074
_reflns_number_gt 3016
_reflns_number_total 3685
_reflns_threshold_expression >2sigma(I)
_cod_data_source_file ic901521j_si_002_4.cif
_cod_data_source_block complex3
_cod_depositor_comments
;
The following automatic conversions were performed:

'_symmetry_cell_setting' value 'Orthorhombic' changed to
'orthorhombic' according to the built-in table from CIF Core
dictionary named 'cif_core.dic' version 2.4.1 from 2010-06-29.

Automatic conversion script
Id: cif_fix_values 1646 2011-03-28 12:23:43Z adriana 
;
_cod_original_cell_volume 2884.8(19)
_cod_original_formula_sum 'C8 H6 Ag1.50 Cl1.50 N4 O7 S'
_cod_database_code 4314416

loop_
_symmetry_equiv_pos_as_xyz
'x, y, z'
'-x+1/2, -y, z+1/2'
'-x, y+1/2, -z'
'x+1/2, -y+1/2, -z+1/2'
'-x, -y, -z'
'x-1/2, y, -z-1/2'
'x, -y-1/2, z'
'-x-1/2, y-1/2, z-1/2'

loop_
_atom_site_label
_atom_site_type_symbol
_atom_site_fract_x
_atom_site_fract_y
_atom_site_fract_z
_atom_site_U_iso_or_equiv
_atom_site_adp_type
_atom_site_occupancy
_atom_site_symmetry_multiplicity
_atom_site_calc_flag
_atom_site_refinement_flags
_atom_site_disorder_assembly
_atom_site_disorder_group
Ag1 Ag 0.18842(6) 0.7500 0.49630(4) 0.03839(14) Uani 1 2 d S . .
Ag2 Ag -0.29624(5) 0.521428(13) 0.67030(2) 0.04057(12) Uani 1 1 d . . .
N1 N -0.1996(5) 0.60311(14) 0.6401(3) 0.0362(8) Uani 1 1 d . . .
N2 N 0.0046(4) 0.68441(12) 0.5737(3) 0.0320(7) Uani 1 1 d . . .
C1 C -0.1991(5) 0.61632(16) 0.5498(3) 0.0340(9) Uani 1 1 d . . .
H1A H -0.2683 0.5984 0.5082 0.041 Uiso 1 1 calc R . .
C2 C -0.0963(5) 0.65629(15) 0.5187(3) 0.0277(8) Uani 1 1 d . . .
C3 C -0.0001(6) 0.67190(17) 0.6631(3) 0.0391(10) Uani 1 1 d . . .
H3A H 0.0662 0.6909 0.7048 0.047 Uiso 1 1 calc R . .
C4 C -0.1011(6) 0.63129(17) 0.6967(3) 0.0382(10) Uani 1 1 d . . .
H4A H -0.1000 0.6236 0.7600 0.046 Uiso 1 1 calc R . .
S1 S -0.08972(12) 0.67313(4) 0.39633(8) 0.0324(2) Uani 1 1 d . . .
O1 O -0.2163(4) 0.63938(15) 0.3496(2) 0.0451(8) Uani 1 1 d . . .
N3 N 0.2774(4) 0.56760(14) 0.3443(2) 0.0320(7) Uani 1 1 d . . .
N4 N 0.2434(4) 0.67286(13) 0.3991(3) 0.0324(7) Uani 1 1 d . . .
C5 C 0.1133(5) 0.64181(15) 0.3800(3) 0.0279(8) Uani 1 1 d . . .
C6 C 0.1264(5) 0.59023(16) 0.3517(3) 0.0293(8) Uani 1 1 d . . .
H6A H 0.0300 0.5709 0.3377 0.035 Uiso 1 1 calc R . .
C7 C 0.4099(5) 0.59793(16) 0.3613(3) 0.0314(8) Uani 1 1 d . . .
H7A H 0.5168 0.5835 0.3546 0.038 Uiso 1 1 calc R . .
C8 C 0.3947(5) 0.65020(16) 0.3886(3) 0.0343(9) Uani 1 1 d . . .
H8A H 0.4911 0.6700 0.3998 0.041 Uiso 1 1 calc R . .
Cl1 Cl -0.74082(16) 0.52920(4) 0.59947(8) 0.0401(2) Uani 1 1 d . . .
O2 O -0.8979(6) 0.5211(3) 0.6482(4) 0.102(2) Uani 1 1 d . . .
O3 O -0.7318(10) 0.58170(17) 0.5704(4) 0.109(2) Uani 1 1 d . . .
O4 O -0.6170(6) 0.5175(2) 0.6692(3) 0.0831(16) Uani 1 1 d . . .
O5 O -0.7217(11) 0.4942(2) 0.5255(3) 0.129(3) Uani 1 1 d . . .
Cl2 Cl 0.55648(18) 0.7500 0.59027(11) 0.0375(3) Uani 1 2 d S . .
O6 O 0.6771(7) 0.7500 0.6607(4) 0.0724(19) Uani 1 2 d S . .
O7 O 0.6312(8) 0.7500 0.4993(3) 0.0572(14) Uani 1 2 d S . .
O8 O 0.4565(9) 0.7046(3) 0.5983(4) 0.139(3) Uani 1 1 d . . .

loop_
_atom_site_aniso_label
_atom_site_aniso_U_11
_atom_site_aniso_U_22
_atom_site_aniso_U_33
_atom_site_aniso_U_23
_atom_site_aniso_U_13
_atom_site_aniso_U_12
Ag1 0.0293(2) 0.0244(2) 0.0615(3) 0.000 -0.0005(2) 0.000
Ag2 0.0539(2) 0.02870(18) 0.0391(2) 0.00081(13) 0.00127(15) -0.00429(14)
N1 0.039(2) 0.0320(18) 0.0372(19) 0.0021(15) -0.0018(16) -0.0043(15)
N2 0.0319(17) 0.0221(15) 0.042(2) -0.0043(14) 0.0002(15) -0.0005(13)
C1 0.033(2) 0.031(2) 0.038(2) 0.0003(17) -0.0056(17) -0.0011(16)
C2 0.0234(18) 0.0264(18) 0.033(2) 0.0008(15) 0.0000(15) 0.0050(14)
C3 0.040(2) 0.032(2) 0.046(3) -0.0108(18) -0.0045(19) -0.0017(18)
C4 0.045(3) 0.035(2) 0.034(2) -0.0032(17) -0.0028(19) 0.0044(19)
S1 0.0233(5) 0.0355(5) 0.0383(6) 0.0064(4) -0.0008(4) 0.0036(4)
O1 0.0300(17) 0.065(2) 0.0404(18) -0.0016(16) -0.0051(13) -0.0028(15)
N3 0.0331(18) 0.0343(18) 0.0285(17) -0.0019(14) 0.0002(14) -0.0020(14)
N4 0.0255(16) 0.0291(17) 0.043(2) -0.0011(15) 0.0018(14) -0.0018(14)
C5 0.0218(18) 0.0311(18) 0.031(2) 0.0041(15) 0.0013(15) 0.0001(15)
C6 0.0258(18) 0.0318(19) 0.030(2) 0.0015(15) -0.0033(15) -0.0058(16)
C7 0.0252(19) 0.035(2) 0.034(2) -0.0025(16) 0.0025(16) 0.0018(16)
C8 0.0250(19) 0.034(2) 0.044(2) -0.0050(18) 0.0027(17) -0.0014(16)
Cl1 0.0559(7) 0.0320(5) 0.0324(5) -0.0024(4) -0.0042(5) 0.0029(5)
O2 0.046(3) 0.152(6) 0.108(4) 0.024(4) -0.004(3) -0.004(3)
O3 0.220(7) 0.039(2) 0.069(3) 0.009(2) 0.025(4) -0.003(3)
O4 0.045(2) 0.141(5) 0.063(3) 0.006(3) -0.0045(19) 0.014(3)
O5 0.286(9) 0.055(3) 0.047(3) -0.017(2) -0.002(4) -0.001(4)
Cl2 0.0288(7) 0.0465(8) 0.0372(8) 0.000 -0.0028(6) 0.000
O6 0.037(3) 0.131(6) 0.049(3) 0.000 -0.006(2) 0.000
O7 0.068(4) 0.063(3) 0.041(3) 0.000 0.005(2) 0.000
O8 0.170(6) 0.176(6) 0.072(3) 0.007(4) 0.003(4) -0.138(5)

loop_
_atom_type_symbol
_atom_type_description
_atom_type_scat_dispersion_real
_atom_type_scat_dispersion_imag
_atom_type_scat_source
C C 0.0033 0.0016 'International Tables Vol C Tables 4.2.6.8 and 6.1.1.4'
H H 0.0000 0.0000 'International Tables Vol C Tables 4.2.6.8 and 6.1.1.4'
N N 0.0061 0.0033 'International Tables Vol C Tables 4.2.6.8 and 6.1.1.4'
O O 0.0106 0.0060 'International Tables Vol C Tables 4.2.6.8 and 6.1.1.4'
Cl Cl 0.1484 0.1585 'International Tables Vol C Tables 4.2.6.8 and 6.1.1.4'
S S 0.1246 0.1234 'International Tables Vol C Tables 4.2.6.8 and 6.1.1.4'
Ag Ag -0.8971 1.1015 'International Tables Vol C Tables 4.2.6.8 and 6.1.1.4'

loop_
_geom_angle_atom_site_label_1
_geom_angle_atom_site_label_2
_geom_angle_atom_site_label_3
_geom_angle
_geom_angle_site_symmetry_1
_geom_angle_site_symmetry_3
_geom_angle_publ_flag
N4 Ag1 N4 106.21(17) . 7_575 ?
N4 Ag1 N2 80.11(12) . . ?
N4 Ag1 N2 154.06(12) 7_575 . ?
N4 Ag1 N2 154.06(12) . 7_575 ?
N4 Ag1 N2 80.11(12) 7_575 7_575 ?
N2 Ag1 N2 84.08(15) . 7_575 ?
N1 Ag2 N3 150.78(14) . 5_566 ?
N1 Ag2 O4 112.15(16) . . ?
N3 Ag2 O4 91.54(16) 5_566 . ?
C4 N1 C1 117.0(4) . . ?
C4 N1 Ag2 125.0(3) . . ?
C1 N1 Ag2 114.7(3) . . ?
C3 N2 C2 115.6(4) . . ?
C3 N2 Ag1 127.8(3) . . ?
C2 N2 Ag1 116.5(3) . . ?
N1 C1 C2 120.0(4) . . ?
N1 C1 H1A 120.0 . . ?
C2 C1 H1A 120.0 . . ?
N2 C2 C1 123.8(4) . . ?
N2 C2 S1 115.7(3) . . ?
C1 C2 S1 120.4(3) . . ?
N2 C3 C4 122.0(4) . . ?
N2 C3 H3A 119.0 . . ?
C4 C3 H3A 119.0 . . ?
N1 C4 C3 121.5(4) . . ?
N1 C4 H4A 119.2 . . ?
C3 C4 H4A 119.2 . . ?
O1 S1 C2 106.59(19) . . ?
O1 S1 C5 107.2(2) . . ?
C2 S1 C5 92.82(17) . . ?
C7 N3 C6 117.0(4) . . ?
C7 N3 Ag2 122.6(3) . 5_566 ?
C6 N3 Ag2 119.5(3) . 5_566 ?
C5 N4 C8 115.1(3) . . ?
C5 N4 Ag1 116.8(3) . . ?
C8 N4 Ag1 124.5(3) . . ?
N4 C5 C6 124.4(4) . . ?
N4 C5 S1 114.2(3) . . ?
C6 C5 S1 121.4(3) . . ?
N3 C6 C5 120.0(4) . . ?
N3 C6 H6A 120.0 . . ?
C5 C6 H6A 120.0 . . ?
N3 C7 C8 122.3(4) . . ?
N3 C7 H7A 118.8 . . ?
C8 C7 H7A 118.8 . . ?
N4 C8 C7 121.2(4) . . ?
N4 C8 H8A 119.4 . . ?
C7 C8 H8A 119.4 . . ?
O5 Cl1 O3 111.8(3) . . ?
O5 Cl1 O4 109.1(4) . . ?
O3 Cl1 O4 111.7(4) . . ?
O5 Cl1 O2 112.0(4) . . ?
O3 Cl1 O2 108.9(4) . . ?
O4 Cl1 O2 103.1(3) . . ?
Cl1 O4 Ag2 133.0(3) . . ?
O6 Cl2 O8 109.3(3) . . ?
O6 Cl2 O8 109.3(3) . 7_575 ?
O8 Cl2 O8 109.9(8) . 7_575 ?
O6 Cl2 O7 112.0(4) . . ?
O8 Cl2 O7 108.1(3) . . ?
O8 Cl2 O7 108.1(3) 7_575 . ?

loop_
_geom_bond_atom_site_label_1
_geom_bond_atom_site_label_2
_geom_bond_distance
_geom_bond_site_symmetry_2
_geom_bond_publ_flag
Ag1 N4 2.436(4) . ?
Ag1 N4 2.436(4) 7_575 ?
Ag1 N2 2.473(3) . ?
Ag1 N2 2.473(3) 7_575 ?
Ag2 N1 2.243(4) . ?
Ag2 N3 2.263(4) 5_566 ?
Ag2 O4 2.554(5) . ?
N1 C4 1.334(6) . ?
N1 C1 1.338(6) . ?
N2 C3 1.322(6) . ?
N2 C2 1.332(5) . ?
C1 C2 1.374(6) . ?
C1 H1A 0.9300 . ?
C2 S1 1.808(4) . ?
C3 C4 1.389(7) . ?
C3 H3A 0.9300 . ?
C4 H4A 0.9300 . ?
S1 O1 1.480(3) . ?
S1 C5 1.814(4) . ?
N3 C7 1.325(5) . ?
N3 C6 1.335(5) . ?
N3 Ag2 2.263(4) 5_566 ?
N4 C5 1.327(5) . ?
N4 C8 1.342(5) . ?
C5 C6 1.368(6) . ?
C6 H6A 0.9300 . ?
C7 C8 1.382(6) . ?
C7 H7A 0.9300 . ?
C8 H8A 0.9300 . ?
Cl1 O5 1.390(5) . ?
Cl1 O3 1.392(4) . ?
Cl1 O4 1.435(4) . ?
Cl1 O2 1.447(5) . ?
Cl2 O6 1.394(6) . ?
Cl2 O8 1.401(5) . ?
Cl2 O8 1.401(5) 7_575 ?
Cl2 O7 1.435(5) . ?

loop_
_geom_torsion_atom_site_label_1
_geom_torsion_atom_site_label_2
_geom_torsion_atom_site_label_3
_geom_torsion_atom_site_label_4
_geom_torsion
_geom_torsion_site_symmetry_1
_geom_torsion_site_symmetry_2
_geom_torsion_site_symmetry_3
_geom_torsion_site_symmetry_4
_geom_torsion_publ_flag
N3 Ag2 N1 C4 -96.7(4) 5_566 . . . ?
O4 Ag2 N1 C4 121.4(4) . . . . ?
N3 Ag2 N1 C1 62.2(4) 5_566 . . . ?
O4 Ag2 N1 C1 -79.7(3) . . . . ?
N4 Ag1 N2 C3 127.7(4) . . . . ?
N4 Ag1 N2 C3 -125.5(4) 7_575 . . . ?
N2 Ag1 N2 C3 -73.0(4) 7_575 . . . ?
N4 Ag1 N2 C2 -48.7(3) . . . . ?
N4 Ag1 N2 C2 58.1(4) 7_575 . . . ?
N2 Ag1 N2 C2 110.6(3) 7_575 . . . ?
C4 N1 C1 C2 1.9(6) . . . . ?
Ag2 N1 C1 C2 -158.8(3) . . . . ?
C3 N2 C2 C1 -0.6(6) . . . . ?
Ag1 N2 C2 C1 176.2(3) . . . . ?
C3 N2 C2 S1 -179.8(3) . . . . ?
Ag1 N2 C2 S1 -3.0(4) . . . . ?
N1 C1 C2 N2 -1.1(6) . . . . ?
N1 C1 C2 S1 178.1(3) . . . . ?
C2 N2 C3 C4 1.4(6) . . . . ?
Ag1 N2 C3 C4 -175.0(3) . . . . ?
C1 N1 C4 C3 -1.2(6) . . . . ?
Ag2 N1 C4 C3 157.3(3) . . . . ?
N2 C3 C4 N1 -0.5(7) . . . . ?
N2 C2 S1 O1 -177.2(3) . . . . ?
C1 C2 S1 O1 3.6(4) . . . . ?
N2 C2 S1 C5 73.9(3) . . . . ?
C1 C2 S1 C5 -105.3(3) . . . . ?
N4 Ag1 N4 C5 -115.4(3) 7_575 . . . ?
N2 Ag1 N4 C5 38.7(3) . . . . ?
N2 Ag1 N4 C5 -14.5(5) 7_575 . . . ?
N4 Ag1 N4 C8 86.9(4) 7_575 . . . ?
N2 Ag1 N4 C8 -119.0(3) . . . . ?
N2 Ag1 N4 C8 -172.3(3) 7_575 . . . ?
C8 N4 C5 C6 0.3(6) . . . . ?
Ag1 N4 C5 C6 -159.5(3) . . . . ?
C8 N4 C5 S1 179.2(3) . . . . ?
Ag1 N4 C5 S1 19.4(4) . . . . ?
O1 S1 C5 N4 165.4(3) . . . . ?
C2 S1 C5 N4 -86.2(3) . . . . ?
O1 S1 C5 C6 -15.6(4) . . . . ?
C2 S1 C5 C6 92.7(3) . . . . ?
C7 N3 C6 C5 -2.9(6) . . . . ?
Ag2 N3 C6 C5 166.3(3) 5_566 . . . ?
N4 C5 C6 N3 1.8(6) . . . . ?
S1 C5 C6 N3 -177.0(3) . . . . ?
C6 N3 C7 C8 2.1(6) . . . . ?
Ag2 N3 C7 C8 -166.7(3) 5_566 . . . ?
C5 N4 C8 C7 -1.2(6) . . . . ?
Ag1 N4 C8 C7 156.9(3) . . . . ?
N3 C7 C8 N4 0.0(7) . . . . ?
O5 Cl1 O4 Ag2 64.0(5) . . . . ?
O3 Cl1 O4 Ag2 -60.0(5) . . . . ?
O2 Cl1 O4 Ag2 -176.8(4) . . . . ?
N1 Ag2 O4 Cl1 59.2(5) . . . . ?
N3 Ag2 O4 Cl1 -103.2(4) 5_566 . . . ?
